data_2010077
loop_
_publ_author_name
'Veldman, Nora'
'Spek, Anthony L.'
'Bloemink, Marieke J.'
'Dorenbos, Jaco P.'
'Heetebrij, Rob J.'
'Reedijk, Jan'

_publ_section_title
;
 <i>N</i>^1^,<i>N</i>^1^-Dimethyl-3-oxopiperazinium(1+)
 trichloro(dimethyl sulfoxide-<i>S</i>)platinate(1--),
 (C~6~H~13~N~2~O)[PtCl~3~(C~2~H~6~OS)]
;
_journal_issue 10
_journal_name_full 'Acta Crystallographica Section C'
_journal_page_first 1572
_journal_page_last 1574
_journal_paper_doi 10.1107/S0108270194005020
_journal_volume 50
_journal_year 1994
_chemical_formula_moiety 'C6 H13 N2 O1 1+, [Pt1 Cl3 (C2 H6 O1 S1)] 1-'
_chemical_formula_sum 'C8 H19 Cl3 N2 O2 Pt S'
_chemical_formula_weight 508.76
_chemical_name_systematic
;
N',N'-dimethylpiperazidonium(1+) trichloro(dimethyl
sulfoxide-S)platinate(II)(1-)
;
_space_group_IT_number 19
_symmetry_cell_setting orthorhombic
_symmetry_space_group_name_Hall 'P 2ac 2ab'
_symmetry_space_group_name_H-M 'P 21 21 21'
_cell_angle_alpha 90
_cell_angle_beta 90
_cell_angle_gamma 90
_cell_formula_units_Z 4
_cell_length_a 7.3225(4)
_cell_length_b 9.9618(5)
_cell_length_c 21.4130(7)
_cell_measurement_reflns_used 25
_cell_measurement_temperature 295
_cell_measurement_theta_max 23
_cell_measurement_theta_min 11
_cell_volume 1561.98(13)
_computing_cell_refinement 'SET4 (de Boer & Duisenberg, 1984)'
_computing_data_collection 'Locally modified CAD-4 Software (Enraf-Nonius, 1989)'
_computing_data_reduction 'HELENA (Spek, 1993)'
_computing_molecular_graphics 'PLATON (Spek, 1990)'
_computing_publication_material 'PLATON (Spek, 1990)'
_computing_structure_refinement 'SHELX76 (Sheldrick, 1976)'
_computing_structure_solution
;
DIRDIF (Beurskens et al., 1992)
;
_diffrn_ambient_temperature 295
_diffrn_measurement_device 'Enraf Nonius CAD4'
_diffrn_measurement_method \w/2\q
_diffrn_radiation_monochromator Ni-filtered
_diffrn_radiation_source 'Finefocus Cu tube'
_diffrn_radiation_type 'Cu K\a'
_diffrn_radiation_wavelength 1.54184
_diffrn_reflns_av_R_equivalents 0.058
_diffrn_reflns_limit_h_max 0
_diffrn_reflns_limit_h_min -9
_diffrn_reflns_limit_k_max 12
_diffrn_reflns_limit_k_min 0
_diffrn_reflns_limit_l_max 26
_diffrn_reflns_limit_l_min -17
_diffrn_reflns_number 1934
_diffrn_reflns_theta_max 74.89
_diffrn_reflns_theta_min 2.06
_diffrn_standards_decay_% 1
_diffrn_standards_interval_time 60
_diffrn_standards_number 3
_exptl_absorpt_coefficient_mu 23.05
_exptl_absorpt_correction_T_max 2.624
_exptl_absorpt_correction_T_min 0.796
_exptl_absorpt_correction_type empirical
_exptl_crystal_colour yellowish
_exptl_crystal_density_diffrn 2.163
_exptl_crystal_description 'transparent needle shaped'
_exptl_crystal_F_000 968
_exptl_crystal_size_max 0.48
_exptl_crystal_size_mid 0.18
_exptl_crystal_size_min 0.13
_refine_diff_density_max 2.03
_refine_diff_density_min -1.39
_refine_ls_abs_structure_details
;
The absolute structure was determined by refinement of both
enantiomers in the final stages of refinement. The enantiomeric
structure resulting in the lowest R-values was adopted.
;
_refine_ls_extinction_method none
_refine_ls_goodness_of_fit_obs 3.57
_refine_ls_hydrogen_treatment noref
_refine_ls_matrix_type full
_refine_ls_number_parameters 156
_refine_ls_number_reflns 1750
_refine_ls_R_factor_obs 0.0470
_refine_ls_shift/esd_max 0.17
_refine_ls_shift/esd_mean 0.04
_refine_ls_structure_factor_coef F
_refine_ls_weighting_details 'w = 3.9245/[\s^2^(F) + 0.000499F^2^]'
_refine_ls_weighting_scheme calc
_refine_ls_wR_factor_obs 0.0498
_reflns_number_observed 1750
_reflns_number_total 1894
_reflns_observed_criterion >2.5\s(I)
_cod_data_source_file ab1179.cif
_cod_data_source_block S789B
_cod_depositor_comments
;
The following automatic conversions were performed:
'_symmetry_cell_setting' value 'Orthorhombic' changed to 'orthorhombic'
according to '/home/saulius/struct/CIF-dictionaries/cif_core.dic'
dictionary named 'cif_core.dic' version 2.4.1 from 2010-06-29.

Automatic conversion script
Id: cif_fix_enum 1527 2010-12-29 10:47:43Z saulius 

The following automatic conversions were performed:

'_symmetry_cell_setting' value 'Orthorhombic' changed to
'orthorhombic' according to
/home/saulius/struct/CIF-dictionaries/cif_core.dic dictionary named
'cif_core.dic' version 2.4.1 from 2010-06-29.

Automatic conversion script
Id: cif_fix_values 1715 2011-07-08 13:25:40Z adriana 

The following automatic conversions were performed:

'_refine_ls_weighting_scheme' value 'w = 3.9245/[\s^2^(F) +
0.000499F^2^]' was changed to 'calc'. New tag
'_refine_ls_weighting_details' was created. The value of the new tag
was set to 'w = 3.9245/[\s^2^(F) + 0.000499F^2^]'.

Automatic conversion script
Id: cif_fix_values 3143 2015-03-26 13:38:13Z robertas 
;
_cod_original_formula_sum 'C8 H19 Cl3 N2 O2 Pt1 S1'
_cod_database_code 2010077

loop_
_symmetry_equiv_pos_as_xyz
x,y,z
1/2+x,1/2-y,-z
-x,1/2+y,1/2-z
1/2-x,-y,1/2+z

loop_
_atom_site_aniso_label
_atom_site_aniso_U_11
_atom_site_aniso_U_22
_atom_site_aniso_U_33
_atom_site_aniso_U_12
_atom_site_aniso_U_13
_atom_site_aniso_U_23
O1 0.031(8) 0.056(9) 0.080(10) 0.013(8) 0.010(7) 0.015(9)
N1 0.022(9) 0.040(7) 0.036(7) -0.011(7) -0.001(6) 0.007(6)
N2 0.052(11) 0.035(7) 0.048(8) 0.016(9) 0.005(9) 0.009(7)
C1 0.045(14) 0.029(9) 0.072(13) 0.011(9) 0.009(11) 0.009(9)
C2 0.054(14) 0.052(12) 0.049(11) 0.013(12) -0.001(10) 0.023(10)
C3 0.046(12) 0.038(9) 0.043(9) 0.002(10) 0.009(10) 0.002(8)
C4 0.036(13) 0.047(11) 0.066(12) 0.006(10) -0.012(10) 0.026(10)
C5 0.035(14) 0.088(16) 0.032(9) -0.017(12) -0.010(8) -0.006(10)
C6 0.035(14) 0.056(12) 0.062(11) 0.009(11) 0.008(10) 0.004(10)
Pt1 0.0303(4) 0.0307(3) 0.0301(3) 0.0034(3) -0.0015(3) 0.0035(3)
Cl1 0.032(2) 0.0332(18) 0.0243(15) -0.0101(18) -0.0054(16) -0.0048(14)
Cl2 0.029(2) 0.057(3) 0.0276(17) -0.010(2) 0.0140(17) 0.0030(17)
Cl3 0.042(3) 0.051(3) 0.0337(19) -0.007(2) 0.0158(19) -0.0081(18)
S1 0.042(3) 0.0295(19) 0.0354(19) -0.001(2) -0.0032(18) -0.0001(17)
O2 0.073(12) 0.027(6) 0.068(9) -0.010(7) 0.001(8) 0.012(6)
C7 0.08(2) 0.034(9) 0.073(15) -0.003(12) -0.045(15) 0.014(10)
C8 0.072(19) 0.062(14) 0.072(15) -0.018(14) 0.026(14) -0.024(12)

loop_
_atom_site_label
_atom_site_fract_x
_atom_site_fract_y
_atom_site_fract_z
_atom_site_U_iso_or_equiv
_atom_site_thermal_displace_type
_atom_site_occupancy
O1 0.346(2) 0.3403(17) 0.9482(7) 0.056(5) Uani 1.000
N1 -0.116(2) 0.4705(16) 0.9577(6) 0.033(4) Uani 1.000
N2 0.219(3) 0.5139(15) 0.8997(7) 0.045(5) Uani 1.000
C1 -0.064(3) 0.6118(19) 0.9345(10) 0.049(7) Uani 1.000
C2 0.072(3) 0.606(2) 0.8882(9) 0.052(7) Uani 1.000
C3 0.217(3) 0.4197(19) 0.9413(8) 0.042(6) Uani 1.000
C4 0.053(3) 0.405(2) 0.9810(10) 0.050(7) Uani 1.000
C5 -0.181(3) 0.386(3) 0.9049(8) 0.052(8) Uani 1.000
C6 -0.248(3) 0.479(2) 1.0105(10) 0.051(7) Uani 1.000
Pt1 0.71875(11) 0.82317(7) 0.81995(3) 0.0304(2) Uani 1.000
Cl1 0.8660(6) 0.9868(4) 0.88407(16) 0.0298(10) Uani 1.000
Cl2 0.9362(6) 0.8644(5) 0.74324(17) 0.0379(13) Uani 1.000
Cl3 0.5004(7) 0.7885(5) 0.89821(19) 0.0422(15) Uani 1.000
S1 0.5792(7) 0.6634(4) 0.76702(19) 0.0356(13) Uani 1.000
O2 0.540(2) 0.5405(14) 0.8034(7) 0.056(5) Uani 1.000
C7 0.365(4) 0.725(2) 0.7404(11) 0.062(9) Uani 1.000
C8 0.690(4) 0.613(3) 0.6945(10) 0.069(9) Uani 1.000
H11 -0.013(3) 0.6617(19) 0.9699(10) 0.09(4) Uiso 1.000
H12 -0.174(3) 0.6575(19) 0.9193(10) 0.09(4) Uiso 1.000
H21 0.125(3) 0.695(2) 0.8824(9) 0.09(4) Uiso 1.000
H22 0.010(3) 0.578(2) 0.8496(9) 0.09(4) Uiso 1.000
H41 0.031(3) 0.309(2) 0.9879(10) 0.09(4) Uiso 1.000
H42 0.082(3) 0.448(2) 1.0209(10) 0.09(4) Uiso 1.000
H51 -0.293(3) 0.425(3) 0.8872(8) 0.10(3) Uiso 1.000
H52 -0.207(3) 0.296(3) 0.9206(8) 0.10(3) Uiso 1.000
H53 -0.087(3) 0.381(3) 0.8725(8) 0.10(3) Uiso 1.000
H61 -0.281(3) 0.388(2) 1.0245(10) 0.10(3) Uiso 1.000
H62 -0.356(3) 0.524(2) 0.9937(10) 0.10(3) Uiso 1.000
H63 -0.200(3) 0.530(2) 1.0459(10) 0.10(3) Uiso 1.000
H211 0.330(3) 0.5196(15) 0.8740(7) 0.09(4) Uiso 1.000
H71 0.386(4) 0.808(2) 0.7165(11) 0.10(3) Uiso 1.000
H72 0.283(4) 0.744(2) 0.7754(11) 0.10(3) Uiso 1.000
H73 0.309(4) 0.658(2) 0.7132(11) 0.10(3) Uiso 1.000
H81 0.718(4) 0.693(3) 0.6691(10) 0.10(3) Uiso 1.000
H82 0.608(4) 0.554(3) 0.6712(10) 0.10(3) Uiso 1.000
H83 0.804(4) 0.565(3) 0.7040(10) 0.10(3) Uiso 1.000

loop_
_atom_type_symbol
_atom_type_description
_atom_type_scat_dispersion_real
_atom_type_scat_dispersion_imag
_atom_type_scat_source
C C 0.017 0.009 'Cromer \& Mann (1968)'
H H 0 0 'Cromer \& Mann (1968)'
N N 0.029 0.018 'Cromer \& Mann (1968)'
O O 0.047 0.032 'Cromer \& Mann (1968)'
S S 0.319 0.557 'Cromer \& Mann (1968)'
Cl Cl 0.348 0.702 'Cromer \& Mann (1968)'
Pt Pt -5.233 6.925 'Cromer \& Mann (1968)'

loop_
_geom_angle_atom_site_label_1
_geom_angle_atom_site_label_2
_geom_angle_atom_site_label_3
_geom_angle
_geom_angle_publ_flag
C1 N1 C4 107.7(15) yes
C1 N1 C5 110.5(15) yes
C1 N1 C6 110.7(15) yes
C4 N1 C5 105.9(16) yes
C4 N1 C6 108.1(14) yes
C5 N1 C6 113.7(15) yes
C2 N2 C3 125(2) yes
N1 C1 C2 111.4(16) yes
N2 C2 C1 115.9(17) yes
O1 C3 N2 122(2) yes
O1 C3 C4 119.1(17) yes
N2 C3 C4 118.5(19) yes
N1 C4 C3 116.1(16) yes
C2 N2 H211 119.1(18) no
C3 N2 H211 116(2) no
N1 C1 H11 108(2) no
N1 C1 H12 109(2) no
C2 C1 H11 107(2) no
C2 C1 H12 112(2) no
H11 C1 H12 110(3) no
N2 C2 H21 108(2) no
N2 C2 H22 108(2) no
C1 C2 H21 110(2) no
C1 C2 H22 106(2) no
H21 C2 H22 110(2) no
N1 C4 H41 110(2) no
N1 C4 H42 106(2) no
C3 C4 H41 108(2) no
C3 C4 H42 106(2) no
H41 C4 H42 109(3) no
N1 C5 H51 110(3) no
N1 C5 H52 108.7(19) no
N1 C5 H53 110(2) no
H51 C5 H52 109(3) no
H51 C5 H53 109(2) no
H52 C5 H53 110(3) no
N1 C6 H61 110(2) no
N1 C6 H62 106(2) no
N1 C6 H63 113(2) no
H61 C6 H62 110(3) no
H61 C6 H63 109(3) no
H62 C6 H63 110(3) no
Cl1 Pt1 Cl2 88.65(15) yes
Cl1 Pt1 Cl3 89.86(15) yes
Cl1 Pt1 S1 175.79(14) yes
Cl2 Pt1 Cl3 178.24(17) yes
Cl2 Pt1 S1 94.69(16) yes
Cl3 Pt1 S1 86.84(17) yes
Pt1 S1 O2 114.6(6) yes
Pt1 S1 C7 108.9(7) yes
Pt1 S1 C8 115.5(10) yes
O2 S1 C7 106.5(10) yes
O2 S1 C8 107.9(11) yes
C7 S1 C8 102.4(12) yes
S1 C7 H71 109(3) no
S1 C7 H72 111(2) no
S1 C7 H73 109(2) no
H71 C7 H72 109(3) no
H71 C7 H73 109(3) no
H72 C7 H73 109(3) no
S1 C8 H81 110(3) no
S1 C8 H82 109(3) no
S1 C8 H83 110(2) no
H81 C8 H82 109(3) no
H81 C8 H83 109(4) no
H82 C8 H83 110(4) no

loop_
_geom_bond_atom_site_label_1
_geom_bond_atom_site_label_2
_geom_bond_site_symmetry_1
_geom_bond_site_symmetry_2
_geom_bond_distance
_geom_bond_publ_flag
O1 C3 . . 1.24(3) yes
N1 C1 . . 1.54(2) yes
N1 C4 . . 1.49(3) yes
N1 C5 . . 1.49(3) yes
N1 C6 . . 1.49(3) yes
N2 C2 . . 1.44(3) yes
N2 C3 . . 1.29(2) yes
C1 C2 . . 1.41(3) no
C3 C4 . . 1.48(3) no
N2 H211 . . 0.98(3) no
C1 H11 . . 0.98(3) no
C1 H12 . . 0.98(3) no
C2 H21 . . 0.98(3) no
C2 H22 . . 0.98(3) no
C4 H41 . . 0.98(3) no
C4 H42 . . 0.98(3) no
C5 H51 . . 0.98(3) no
C5 H52 . . 0.98(4) no
C5 H53 . . 0.98(3) no
C6 H61 . . 0.98(3) no
C6 H62 . . 0.98(3) no
C6 H63 . . 0.98(3) no
Pt1 Cl1 . . 2.388(4) yes
Pt1 Cl2 . . 2.324(4) yes
Pt1 Cl3 . . 2.342(5) yes
Pt1 S1 . . 2.205(4) yes
S1 O2 . . 1.479(15) yes
S1 C7 . . 1.78(3) yes
S1 C8 . . 1.82(2) yes
C7 H71 . . 0.98(3) no
C7 H72 . . 0.98(4) no
C7 H73 . . 0.98(3) no
C8 H81 . . 0.99(4) no
C8 H82 . . 0.98(4) no
C8 H83 . . 0.98(4) no

loop_
_geom_torsion_atom_site_label_1
_geom_torsion_atom_site_label_2
_geom_torsion_atom_site_label_3
_geom_torsion_atom_site_label_4
_geom_torsion
_geom_torsion_publ_flag
C4 N1 C1 C2 57(2) no
C5 N1 C1 C2 -58(2) no
C6 N1 C1 C2 175.0(17) no
C1 N1 C4 C3 -44(2) no
C5 N1 C4 C3 74(2) no
C6 N1 C4 C3 -164.1(16) no
C3 N2 C2 C1 15(3) no
C2 N2 C3 O1 178.0(18) no
C2 N2 C3 C4 -1(3) no
N1 C1 C2 N2 -43(2) no
O1 C3 C4 N1 -160.6(17) no
N2 C3 C4 N1 18(3) no
Cl2 Pt1 S1 O2 132.9(7) no
Cl2 Pt1 S1 C7 -107.9(9) no
Cl2 Pt1 S1 C8 6.6(10) no
Cl3 Pt1 S1 O2 -47.9(7) no
Cl3 Pt1 S1 C7 71.2(9) no
Cl3 Pt1 S1 C8 -174.3(10) no
